data_2230097
loop_
_publ_author_name
'Chen, Qiu-Mao'
'Yi, Guo-Bin'
'An, Lin-Kun'
'Feng, Xiao-Long'

_publ_section_title
;
 5,6,7-Trichloro-2-methoxy-8-hydroxyquinoline
;
_journal_coeditor_code NK2089
_journal_issue 5
_journal_name_full 'Acta Crystallographica Section E'
_journal_page_first o1108
_journal_paper_doi 10.1107/S1600536811010853
_journal_volume 67
_journal_year 2011
_chemical_formula_iupac 'C10 H6 Cl3 N O2'
_chemical_formula_moiety 'C10 H6 Cl3 N O2'
_chemical_formula_sum 'C10 H6 Cl3 N O2'
_chemical_formula_weight 278.51
_chemical_name_systematic
;
5,6,7-Trichloro-2-methoxy-8-hydroxyquinoline
;
_space_group_IT_number 14
_symmetry_cell_setting monoclinic
_symmetry_space_group_name_Hall '-P 2ybc'
_symmetry_space_group_name_H-M 'P 1 21/c 1'
_atom_sites_solution_hydrogens geom
_atom_sites_solution_primary direct
_atom_sites_solution_secondary difmap
_audit_creation_method SHELXL-97
_cell_angle_alpha 90.00
_cell_angle_beta 99.287(2)
_cell_angle_gamma 90.00
_cell_formula_units_Z 4
_cell_length_a 10.0782(3)
_cell_length_b 4.99790(10)
_cell_length_c 21.5827(6)
_cell_measurement_reflns_used 3109
_cell_measurement_temperature 150(2)
_cell_measurement_theta_max 71.2423
_cell_measurement_theta_min 2.0725
_cell_volume 1072.87(5)
_computing_cell_refinement 'CrysAlisPro (Oxford Diffraction, 2006)'
_computing_data_collection 'CrysAlisPro (Oxford Diffraction, 2006)'
_computing_data_reduction 'CrysAlisPro (Oxford Diffraction, 2006)'
_computing_molecular_graphics 'SHELXTL (Sheldrick, 2008)'
_computing_publication_material 'SHELXTL (Sheldrick, 2008) and publCIF (Westrip, 2010)'
_computing_structure_refinement 'SHELXTL (Sheldrick, 2008)'
_computing_structure_solution 'SHELXTL (Sheldrick, 2008)'
_diffrn_ambient_temperature 150(2)
_diffrn_detector_area_resol_mean 8.2417
_diffrn_measured_fraction_theta_full 0.975
_diffrn_measured_fraction_theta_max 0.975
_diffrn_measurement_device_type 'Oxford Diffraction Xcalibur Onyx Nova'
_diffrn_measurement_method '\w scans'
_diffrn_radiation_monochromator graphite
_diffrn_radiation_source 'fine-focus sealed tube'
_diffrn_radiation_type CuK\a
_diffrn_radiation_wavelength 1.54178
_diffrn_reflns_av_R_equivalents 0.0243
_diffrn_reflns_av_sigmaI/netI 0.0189
_diffrn_reflns_limit_h_max 12
_diffrn_reflns_limit_h_min -11
_diffrn_reflns_limit_k_max 5
_diffrn_reflns_limit_k_min -6
_diffrn_reflns_limit_l_max 25
_diffrn_reflns_limit_l_min -17
_diffrn_reflns_number 4752
_diffrn_reflns_theta_full 71.38
_diffrn_reflns_theta_max 71.38
_diffrn_reflns_theta_min 4.15
_exptl_absorpt_coefficient_mu 7.607
_exptl_absorpt_correction_T_max 0.3115
_exptl_absorpt_correction_T_min 0.1508
_exptl_absorpt_correction_type multi-scan
_exptl_absorpt_process_details '(CrysAlisPro; Oxford Diffraction, 2006)'
_exptl_crystal_colour 'light yellow'
_exptl_crystal_density_diffrn 1.724
_exptl_crystal_density_method 'not measured'
_exptl_crystal_description block
_exptl_crystal_F_000 560
_exptl_crystal_size_max 0.40
_exptl_crystal_size_mid 0.21
_exptl_crystal_size_min 0.20
_refine_diff_density_max 0.976
_refine_diff_density_min -0.257
_refine_ls_extinction_method none
_refine_ls_goodness_of_fit_ref 1.044
_refine_ls_hydrogen_treatment constr
_refine_ls_matrix_type full
_refine_ls_number_parameters 147
_refine_ls_number_reflns 2035
_refine_ls_number_restraints 0
_refine_ls_restrained_S_all 1.044
_refine_ls_R_factor_all 0.0441
_refine_ls_R_factor_gt 0.0391
_refine_ls_shift/su_max 0.001
_refine_ls_shift/su_mean 0.000
_refine_ls_structure_factor_coef Fsqd
_refine_ls_weighting_details 'calc w=1/[\s^2^(Fo^2^)+(0.0765P)^2^+0.4225P] where P=(Fo^2^+2Fc^2^)/3'
_refine_ls_weighting_scheme calc
_refine_ls_wR_factor_gt 0.1045
_refine_ls_wR_factor_ref 0.1096
_reflns_number_gt 1812
_reflns_number_total 2035
_reflns_threshold_expression >2sigma(I)
_cod_data_source_file nk2089.cif
_cod_data_source_block I
_cod_original_sg_symbol_H-M 'P 21/c '
_cod_database_code 2230097
_cod_database_fobs_code 2230097

loop_
_symmetry_equiv_pos_as_xyz
'x, y, z'
'-x, y+1/2, -z+1/2'
'-x, -y, -z'
'x, -y-1/2, z-1/2'

loop_
_atom_site_type_symbol
_atom_site_label
_atom_site_fract_x
_atom_site_fract_y
_atom_site_fract_z
_atom_site_U_iso_or_equiv
_atom_site_adp_type
_atom_site_calc_flag
_atom_site_refinement_flags
_atom_site_occupancy
_atom_site_disorder_assembly
_atom_site_disorder_group
Cl Cl1 0.47126(6) 0.33323(15) 0.06402(3) 0.0429(2) Uani d . 1 . .
Cl Cl2 0.49339(5) 0.73083(11) 0.17798(3) 0.03287(19) Uani d . 1 . .
Cl Cl3 0.27565(6) 0.71889(11) 0.26624(3) 0.03218(19) Uani d . 1 . .
C C1 0.0208(2) -0.1743(5) 0.08460(10) 0.0290(5) Uani d . 1 . .
C C2 0.1158(2) -0.1986(5) 0.04240(11) 0.0313(5) Uani d . 1 . .
H H2 0.1030 -0.3266 0.0094 0.038 Uiso calc R 1 . .
C C3 0.2240(2) -0.0355(5) 0.05045(10) 0.0307(5) Uani d . 1 . .
H H3 0.2880 -0.0468 0.0227 0.037 Uiso calc R 1 . .
C C4 0.2422(2) 0.1530(4) 0.10032(10) 0.0263(5) Uani d . 1 . .
C C5 0.3521(2) 0.3325(5) 0.11348(10) 0.0286(5) Uani d . 1 . .
C C6 0.3623(2) 0.5061(4) 0.16321(10) 0.0273(5) Uani d . 1 . .
C C7 0.2632(2) 0.5050(4) 0.20283(10) 0.0262(4) Uani d . 1 . .
C C8 0.1556(2) 0.3337(4) 0.19120(10) 0.0253(4) Uani d . 1 . .
C C9 0.1429(2) 0.1572(4) 0.13944(9) 0.0239(4) Uani d . 1 . .
C C10 -0.1871(3) -0.3090(7) 0.11264(13) 0.0458(7) Uani d . 1 . .
H H10A -0.1477 -0.3474 0.1563 0.069 Uiso calc R 1 . .
H H10B -0.2610 -0.4339 0.0990 0.069 Uiso calc R 1 . .
H H10C -0.2214 -0.1252 0.1095 0.069 Uiso calc R 1 . .
N N1 0.03253(18) -0.0055(4) 0.13107(8) 0.0268(4) Uani d . 1 . .
O O1 -0.08538(18) -0.3391(4) 0.07291(8) 0.0368(4) Uani d . 1 . .
O O2 0.06144(16) 0.3332(3) 0.22959(7) 0.0311(4) Uani d . 1 . .
H H2A 0.0161 0.1917 0.2241 0.047 Uiso calc R 1 . .

loop_
_atom_site_aniso_label
_atom_site_aniso_U_11
_atom_site_aniso_U_22
_atom_site_aniso_U_33
_atom_site_aniso_U_12
_atom_site_aniso_U_13
_atom_site_aniso_U_23
Cl1 0.0362(3) 0.0575(4) 0.0393(4) -0.0108(3) 0.0186(3) -0.0010(3)
Cl2 0.0250(3) 0.0306(3) 0.0418(3) -0.0062(2) 0.0017(2) 0.0043(2)
Cl3 0.0324(3) 0.0297(3) 0.0335(3) -0.0017(2) 0.0023(2) -0.0073(2)
C1 0.0298(11) 0.0299(12) 0.0261(11) -0.0015(9) 0.0009(9) 0.0037(9)
C2 0.0351(13) 0.0340(12) 0.0242(10) 0.0016(10) 0.0029(9) -0.0032(9)
C3 0.0308(11) 0.0359(13) 0.0264(10) 0.0044(10) 0.0075(8) 0.0013(9)
C4 0.0257(11) 0.0272(11) 0.0256(10) 0.0014(9) 0.0030(8) 0.0027(9)
C5 0.0248(11) 0.0335(12) 0.0284(11) -0.0005(9) 0.0068(9) 0.0081(9)
C6 0.0247(10) 0.0241(11) 0.0319(11) -0.0018(9) 0.0013(8) 0.0057(9)
C7 0.0277(10) 0.0220(10) 0.0284(10) 0.0023(8) 0.0027(8) 0.0007(8)
C8 0.0245(10) 0.0262(11) 0.0257(10) 0.0024(9) 0.0057(8) 0.0030(8)
C9 0.0229(10) 0.0244(11) 0.0242(10) 0.0007(8) 0.0035(8) 0.0036(8)
C10 0.0373(14) 0.0620(18) 0.0399(14) -0.0201(13) 0.0110(11) -0.0090(13)
N1 0.0261(9) 0.0280(10) 0.0264(9) -0.0019(8) 0.0047(7) 0.0016(7)
O1 0.0368(9) 0.0393(10) 0.0346(9) -0.0125(8) 0.0067(7) -0.0060(7)
O2 0.0283(8) 0.0348(9) 0.0331(8) -0.0051(7) 0.0132(7) -0.0062(7)

loop_
_atom_type_symbol
_atom_type_description
_atom_type_scat_dispersion_real
_atom_type_scat_dispersion_imag
_atom_type_scat_source
C C 0.0181 0.0091 'International Tables Vol C Tables 4.2.6.8 and 6.1.1.4'
H H 0.0000 0.0000 'International Tables Vol C Tables 4.2.6.8 and 6.1.1.4'
N N 0.0311 0.0180 'International Tables Vol C Tables 4.2.6.8 and 6.1.1.4'
O O 0.0492 0.0322 'International Tables Vol C Tables 4.2.6.8 and 6.1.1.4'
Cl Cl 0.3639 0.7018 'International Tables Vol C Tables 4.2.6.8 and 6.1.1.4'

loop_
_geom_angle_atom_site_label_1
_geom_angle_atom_site_label_2
_geom_angle_atom_site_label_3
_geom_angle_site_symmetry_1
_geom_angle_site_symmetry_3
_geom_angle
_geom_angle_publ_flag
N1 C1 O1 . . 120.9(2) ?
N1 C1 C2 . . 124.0(2) ?
O1 C1 C2 . . 115.1(2) ?
C3 C2 C1 . . 118.5(2) ?
C3 C2 H2 . . 120.8 ?
C1 C2 H2 . . 120.8 ?
C2 C3 C4 . . 120.1(2) ?
C2 C3 H3 . . 120.0 ?
C4 C3 H3 . . 120.0 ?
C9 C4 C5 . . 118.5(2) ?
C9 C4 C3 . . 116.5(2) ?
C5 C4 C3 . . 125.0(2) ?
C6 C5 C4 . . 120.9(2) ?
C6 C5 Cl1 . . 120.67(18) ?
C4 C5 Cl1 . . 118.37(18) ?
C5 C6 C7 . . 120.0(2) ?
C5 C6 Cl2 . . 121.00(17) ?
C7 C6 Cl2 . . 119.02(16) ?
C8 C7 C6 . . 120.35(19) ?
C8 C7 Cl3 . . 119.08(17) ?
C6 C7 Cl3 . . 120.57(16) ?
O2 C8 C7 . . 119.9(2) ?
O2 C8 C9 . . 119.90(19) ?
C7 C8 C9 . . 120.15(19) ?
N1 C9 C4 . . 123.60(19) ?
N1 C9 C8 . . 116.37(18) ?
C4 C9 C8 . . 120.0(2) ?
O1 C10 H10A . . 109.5 ?
O1 C10 H10B . . 109.5 ?
H10A C10 H10B . . 109.5 ?
O1 C10 H10C . . 109.5 ?
H10A C10 H10C . . 109.5 ?
H10B C10 H10C . . 109.5 ?
C1 N1 C9 . . 117.30(18) ?
C1 O1 C10 . . 116.41(19) ?
C8 O2 H2A . . 109.5 ?

loop_
_geom_bond_atom_site_label_1
_geom_bond_atom_site_label_2
_geom_bond_site_symmetry_2
_geom_bond_distance
_geom_bond_publ_flag
Cl1 C5 . 1.730(2) ?
Cl2 C6 . 1.724(2) ?
Cl3 C7 . 1.725(2) ?
C1 N1 . 1.302(3) ?
C1 O1 . 1.342(3) ?
C1 C2 . 1.429(3) ?
C2 C3 . 1.350(3) ?
C2 H2 . 0.9500 ?
C3 C4 . 1.420(3) ?
C3 H3 . 0.9500 ?
C4 C9 . 1.410(3) ?
C4 C5 . 1.418(3) ?
C5 C6 . 1.371(3) ?
C6 C7 . 1.416(3) ?
C7 C8 . 1.372(3) ?
C8 O2 . 1.357(3) ?
C8 C9 . 1.413(3) ?
C9 N1 . 1.366(3) ?
C10 O1 . 1.446(3) ?
C10 H10A . 0.9800 ?
C10 H10B . 0.9800 ?
C10 H10C . 0.9800 ?
O2 H2A . 0.8400 ?

loop_
_geom_hbond_atom_site_label_D
_geom_hbond_atom_site_label_H
_geom_hbond_atom_site_label_A
_geom_hbond_site_symmetry_A
_geom_hbond_distance_DH
_geom_hbond_distance_HA
_geom_hbond_distance_DA
_geom_hbond_angle_DHA
_geom_hbond_publ_flag
O2 H2A O2 2_545 0.84 2.25 2.9844(16) 146 y

loop_
_geom_torsion_atom_site_label_1
_geom_torsion_atom_site_label_2
_geom_torsion_atom_site_label_3
_geom_torsion_atom_site_label_4
_geom_torsion_site_symmetry_1
_geom_torsion_site_symmetry_2
_geom_torsion_site_symmetry_3
_geom_torsion_site_symmetry_4
_geom_torsion
_geom_torsion_publ_flag
N1 C1 C2 C3 . . . . -0.7(4) ?
O1 C1 C2 C3 . . . . 178.7(2) ?
C1 C2 C3 C4 . . . . 0.6(3) ?
C2 C3 C4 C9 . . . . 0.1(3) ?
C2 C3 C4 C5 . . . . 179.5(2) ?
C9 C4 C5 C6 . . . . 0.2(3) ?
C3 C4 C5 C6 . . . . -179.3(2) ?
C9 C4 C5 Cl1 . . . . -178.18(16) ?
C3 C4 C5 Cl1 . . . . 2.4(3) ?
C4 C5 C6 C7 . . . . 1.0(3) ?
Cl1 C5 C6 C7 . . . . 179.29(16) ?
C4 C5 C6 Cl2 . . . . -178.17(17) ?
Cl1 C5 C6 Cl2 . . . . 0.2(3) ?
C5 C6 C7 C8 . . . . -1.0(3) ?
Cl2 C6 C7 C8 . . . . 178.16(17) ?
C5 C6 C7 Cl3 . . . . 179.09(17) ?
Cl2 C6 C7 Cl3 . . . . -1.8(2) ?
C6 C7 C8 O2 . . . . 179.70(19) ?
Cl3 C7 C8 O2 . . . . -0.4(3) ?
C6 C7 C8 C9 . . . . -0.1(3) ?
Cl3 C7 C8 C9 . . . . 179.78(16) ?
C5 C4 C9 N1 . . . . 179.7(2) ?
C3 C4 C9 N1 . . . . -0.8(3) ?
C5 C4 C9 C8 . . . . -1.3(3) ?
C3 C4 C9 C8 . . . . 178.2(2) ?
O2 C8 C9 N1 . . . . 0.5(3) ?
C7 C8 C9 N1 . . . . -179.7(2) ?
O2 C8 C9 C4 . . . . -178.55(19) ?
C7 C8 C9 C4 . . . . 1.3(3) ?
O1 C1 N1 C9 . . . . -179.3(2) ?
C2 C1 N1 C9 . . . . 0.0(3) ?
C4 C9 N1 C1 . . . . 0.8(3) ?
C8 C9 N1 C1 . . . . -178.2(2) ?
N1 C1 O1 C10 . . . . 2.7(3) ?
C2 C1 O1 C10 . . . . -176.6(2) ?

loop_
_cod_related_entry_id
_cod_related_entry_database
_cod_related_entry_code
1 ChemSpider 30656658
